data_2020516
loop_
_publ_author_name
'Xu, Yang-Rong'
'Yang, Jing-Jing'
'Liu, Juan'
'Hou, Gui-Ge'
'Meng, Qing-Guo'

_publ_section_title
;
 Synthesis and crystal structures of C24-epimeric
 20(<i>R</i>)-ocotillol-type saponins
;
_journal_coeditor_code LF3031
_journal_issue 6
_journal_name_full 'Acta Crystallographica Section C'
_journal_page_first
;
;
_journal_paper_doi 10.1107/S2053229616007270
_journal_volume 72
_journal_year 2016
_chemical_formula_iupac 'C30 H52 O4, H2 O1'
_chemical_formula_moiety 'C30 H52 O4, H2 O1'
_chemical_formula_sum 'C30 H54 O5'
_chemical_formula_weight 494.73
_chemical_name_systematic
;
(20<i>R</i>,24<i>R</i>)-20,24-Epoxydammarane-3\b,12\b,25-triol
monohydrate
;
_space_group_crystal_system monoclinic
_space_group_IT_number 4
_space_group_name_Hall 'P 2yb'
_space_group_name_H-M_alt 'P 1 21 1'
_symmetry_space_group_name_Hall 'P 2yb'
_symmetry_space_group_name_H-M 'P 1 21 1'
_atom_sites_solution_hydrogens mixed
_audit_creation_method SHELXL-97
_cell_angle_alpha 90
_cell_angle_beta 102.700(10)
_cell_angle_gamma 90
_cell_formula_units_Z 4
_cell_length_a 6.8503(6)
_cell_length_b 29.1839(18)
_cell_length_c 14.8014(9)
_cell_measurement_reflns_used 2016
_cell_measurement_temperature 293(2)
_cell_measurement_theta_max 26
_cell_measurement_theta_min 2
_cell_volume 2886.7(4)
_computing_cell_refinement 'SAINT (Bruker, 2007)'
_computing_data_collection 'APEX2 (Bruker, 2007)'
_computing_data_reduction 'SAINT (Bruker, 2012)'
_computing_molecular_graphics 'DIAMOND (Brandenburg, 2012)'
_computing_publication_material 'publCIF (Westrip, 2010)'
_computing_structure_refinement 'SHELXL2014 (Sheldrick, 2015)'
_computing_structure_solution 'SHELXS97 (Sheldrick, 2008)'
_diffrn_ambient_temperature 293(2)
_diffrn_measured_fraction_theta_full 0.990
_diffrn_measured_fraction_theta_max 0.990
_diffrn_measurement_device_type 'Bruker D8 Venture'
_diffrn_measurement_method 'phi and omega scans'
_diffrn_radiation_type CuK\a
_diffrn_radiation_wavelength 1.54178
_diffrn_reflns_av_R_equivalents 0.0573
_diffrn_reflns_limit_h_max 5
_diffrn_reflns_limit_h_min -8
_diffrn_reflns_limit_k_max 26
_diffrn_reflns_limit_k_min -34
_diffrn_reflns_limit_l_max 17
_diffrn_reflns_limit_l_min -17
_diffrn_reflns_number 9666
_diffrn_reflns_theta_full 66.193
_diffrn_reflns_theta_max 66.193
_diffrn_reflns_theta_min 3.028
_exptl_absorpt_coefficient_mu 0.589
_exptl_absorpt_correction_T_max 0.8203
_exptl_absorpt_correction_T_min 0.7774
_exptl_absorpt_correction_type multi-scan
_exptl_absorpt_process_details '(SADABS; Sheldrick, 2003)'
_exptl_crystal_colour colourless
_exptl_crystal_density_diffrn 1.138
_exptl_crystal_description prism
_exptl_crystal_F_000 1096
_exptl_crystal_size_max 0.45
_exptl_crystal_size_mid 0.38
_exptl_crystal_size_min 0.35
_refine_diff_density_max 0.246
_refine_diff_density_min -0.293
_refine_ls_abs_structure_details
;
Flack <i>x</i> determined using 581 quotients [(I+)-(I-)]/[(I+)+(I-)]
(Parsons et al., 2013)
;
_refine_ls_abs_structure_Flack -0.7(5)
_refine_ls_extinction_method none
_refine_ls_goodness_of_fit_ref 0.974
_refine_ls_hydrogen_treatment constr
_refine_ls_matrix_type full
_refine_ls_number_parameters 647
_refine_ls_number_reflns 6932
_refine_ls_number_restraints 1
_refine_ls_restrained_S_all 0.974
_refine_ls_R_factor_all 0.1437
_refine_ls_R_factor_gt 0.0925
_refine_ls_shift/su_max 0.000
_refine_ls_shift/su_mean 0.000
_refine_ls_structure_factor_coef Fsqd
_refine_ls_weighting_details 'w=1/[\s^2^(Fo^2^)+(0.1333P)^2^] where P=(Fo^2^+2Fc^2^)/3'
_refine_ls_weighting_scheme calc
_refine_ls_wR_factor_gt 0.2275
_refine_ls_wR_factor_ref 0.2772
_reflns_number_gt 3528
_reflns_number_total 6932
_reflns_threshold_expression 'I > 2\s(I)'
_cod_data_source_file lf3031sup1.cif
_cod_data_source_block IV
_cod_database_code 2020516
_shelx_estimated_absorpt_t_min 0.777
_shelx_estimated_absorpt_t_max 0.820

loop_
_space_group_symop_operation_xyz
'x, y, z'
'-x, y+1/2, -z'

loop_
_atom_site_type_symbol
_atom_site_label
_atom_site_fract_x
_atom_site_fract_y
_atom_site_fract_z
_atom_site_U_iso_or_equiv
_atom_site_adp_type
_atom_site_calc_flag
_atom_site_occupancy
O O1A 0.7768(11) 0.2486(3) 1.4487(5) 0.072(2) Uani d 1
H H1A 0.7281 0.2704 1.4711 0.108 Uiso calc 1
O O1 0.5102(13) 0.3885(4) 0.9094(7) 0.109(3) Uani d 1
H H1C 0.5404 0.3623 0.8910 0.163 Uiso d 1
H H1D 0.3931 0.3923 0.8764 0.163 Uiso d 1
O O2A 0.6001(11) 0.2979(3) 0.8419(4) 0.072(2) Uani d 1
H H2A 0.5393 0.2973 0.7876 0.108 Uiso calc 1
O O3A 0.4448(11) 0.2740(3) 0.6671(4) 0.0662(19) Uani d 1
O O4A 0.6458(9) 0.3197(3) 0.5495(5) 0.074(2) Uani d 1
H H4A 0.7156 0.3188 0.6021 0.110 Uiso calc 1
C C1A 0.7086(16) 0.2769(4) 1.1953(8) 0.068(3) Uani d 1
H H1AA 0.7828 0.2982 1.1651 0.082 Uiso calc 1
H H1AB 0.5694 0.2864 1.1807 0.082 Uiso calc 1
C C2A 0.7887(18) 0.2797(4) 1.3003(8) 0.072(3) Uani d 1
H H2AA 0.9318 0.2742 1.3144 0.087 Uiso calc 1
H H2AB 0.7665 0.3104 1.3213 0.087 Uiso calc 1
C C3A 0.6907(16) 0.2461(4) 1.3506(7) 0.066(3) Uani d 1
H H3A 0.5487 0.2542 1.3408 0.079 Uiso calc 1
C C4A 0.7045(14) 0.1966(4) 1.3197(7) 0.059(3) Uani d 1
C C5A 0.6310(14) 0.1946(3) 1.2146(7) 0.055(2) Uani d 1
H H5A 0.4911 0.2045 1.2043 0.066 Uiso calc 1
C C6A 0.6177(15) 0.1468(4) 1.1734(7) 0.062(3) Uani d 1
H H6AA 0.5634 0.1260 1.2127 0.074 Uiso calc 1
H H6AB 0.7507 0.1363 1.1710 0.074 Uiso calc 1
C C7A 0.4846(15) 0.1463(4) 1.0758(7) 0.059(2) Uani d 1
H H7AA 0.4785 0.1153 1.0517 0.071 Uiso calc 1
H H7AB 0.3500 0.1553 1.0791 0.071 Uiso calc 1
C C8A 0.5583(13) 0.1778(4) 1.0101(7) 0.055(2) Uani d 1
C C9A 0.5971(13) 0.2267(3) 1.0532(7) 0.056(2) Uani d 1
H H9A 0.4642 0.2371 1.0588 0.067 Uiso calc 1
C C10A 0.7248(13) 0.2282(3) 1.1558(6) 0.051(2) Uani d 1
C C11A 0.6586(15) 0.2615(4) 0.9888(7) 0.060(3) Uani d 1
H H11A 0.7900 0.2533 0.9795 0.071 Uiso calc 1
H H11B 0.6696 0.2913 1.0185 0.071 Uiso calc 1
C C12A 0.5144(15) 0.2652(4) 0.8943(7) 0.061(3) Uani d 1
H H12A 0.3857 0.2770 0.9029 0.073 Uiso calc 1
C C13A 0.4825(14) 0.2182(3) 0.8503(6) 0.051(2) Uani d 1
H H13A 0.6143 0.2071 0.8446 0.061 Uiso calc 1
C C14A 0.4069(13) 0.1848(3) 0.9144(7) 0.053(2) Uani d 1
C C15A 0.3645(18) 0.1421(4) 0.8511(7) 0.072(3) Uani d 1
H H15A 0.4872 0.1256 0.8505 0.086 Uiso calc 1
H H15B 0.2719 0.1215 0.8717 0.086 Uiso calc 1
C C16A 0.2722(16) 0.1615(4) 0.7550(7) 0.069(3) Uani d 1
H H16A 0.1274 0.1599 0.7431 0.083 Uiso calc 1
H H16B 0.3173 0.1442 0.7075 0.083 Uiso calc 1
C C17A 0.3411(15) 0.2121(4) 0.7546(6) 0.059(2) Uani d 1
H H17A 0.2237 0.2315 0.7533 0.070 Uiso calc 1
C C18A 0.7549(14) 0.1569(4) 0.9897(7) 0.066(3) Uani d 1
H H18A 0.8456 0.1495 1.0471 0.099 Uiso calc 1
H H18B 0.8165 0.1788 0.9563 0.099 Uiso calc 1
H H18C 0.7232 0.1296 0.9532 0.099 Uiso calc 1
C C19A 0.9538(13) 0.2192(4) 1.1605(8) 0.072(3) Uani d 1
H H19A 0.9836 0.2261 1.1015 0.108 Uiso calc 1
H H19B 0.9843 0.1876 1.1755 0.108 Uiso calc 1
H H19C 1.0330 0.2384 1.2072 0.108 Uiso calc 1
C C20A 0.4215(14) 0.2240(4) 0.6699(6) 0.054(2) Uani d 1
C C21A 0.6313(15) 0.2029(5) 0.6701(7) 0.079(3) Uani d 1
H H21A 0.6688 0.2104 0.6130 0.119 Uiso calc 1
H H21B 0.6254 0.1703 0.6762 0.119 Uiso calc 1
H H21C 0.7287 0.2152 0.7210 0.119 Uiso calc 1
C C22A 0.2706(16) 0.2132(4) 0.5776(6) 0.069(3) Uani d 1
H H22A 0.3009 0.1840 0.5523 0.083 Uiso calc 1
H H22B 0.1344 0.2125 0.5864 0.083 Uiso calc 1
C C23A 0.2996(16) 0.2516(4) 0.5165(8) 0.073(3) Uani d 1
H H23A 0.1826 0.2558 0.4667 0.087 Uiso calc 1
H H23B 0.4154 0.2465 0.4901 0.087 Uiso calc 1
C C24A 0.3309(16) 0.2922(4) 0.5802(8) 0.068(3) Uani d 1
H H24A 0.2004 0.3025 0.5893 0.081 Uiso calc 1
C C25A 0.4414(15) 0.3330(4) 0.5535(7) 0.065(3) Uani d 1
C C26A 0.3436(19) 0.3473(5) 0.4556(9) 0.088(4) Uani d 1
H H26A 0.3986 0.3761 0.4419 0.131 Uiso calc 1
H H26B 0.2020 0.3505 0.4502 0.131 Uiso calc 1
H H26C 0.3683 0.3245 0.4129 0.131 Uiso calc 1
C C27A 0.4568(17) 0.3724(4) 0.6230(9) 0.081(3) Uani d 1
H H27A 0.5362 0.3628 0.6818 0.121 Uiso calc 1
H H27B 0.3253 0.3807 0.6300 0.121 Uiso calc 1
H H27C 0.5188 0.3983 0.6009 0.121 Uiso calc 1
C C28A 0.5651(18) 0.1673(5) 1.3659(8) 0.082(4) Uani d 1
H H28A 0.6016 0.1713 1.4319 0.124 Uiso calc 1
H H28B 0.5784 0.1356 1.3512 0.124 Uiso calc 1
H H28C 0.4290 0.1768 1.3434 0.124 Uiso calc 1
C C29A 0.9193(15) 0.1781(4) 1.3540(8) 0.072(3) Uani d 1
H H29A 1.0133 0.2001 1.3405 0.109 Uiso calc 1
H H29B 0.9337 0.1498 1.3232 0.109 Uiso calc 1
H H29C 0.9446 0.1731 1.4196 0.109 Uiso calc 1
C C30A 0.1981(13) 0.1998(4) 0.9296(8) 0.073(3) Uani d 1
H H30A 0.1479 0.1769 0.9650 0.109 Uiso calc 1
H H30B 0.1071 0.2035 0.8707 0.109 Uiso calc 1
H H30C 0.2109 0.2284 0.9626 0.109 Uiso calc 1
O O1B 0.6482(11) 0.4578(3) 0.1989(5) 0.080(2) Uani d 1
H H1B 0.5803 0.4357 0.1769 0.119 Uiso calc 1
O O2B 1.0811(11) 0.4066(3) 0.8071(5) 0.075(2) Uani d 1
H H2B 1.0832 0.4096 0.8623 0.112 Uiso calc 1
O O3B 1.1090(10) 0.4317(3) 0.9819(5) 0.0666(19) Uani d 1
O O4B 1.4250(9) 0.3857(3) 1.0984(5) 0.069(2) Uani d 1
H H4B 1.4443 0.3857 1.0457 0.104 Uiso calc 1
C C1B 0.8295(16) 0.4288(4) 0.4513(7) 0.063(3) Uani d 1
H H1BA 0.9266 0.4064 0.4815 0.075 Uiso calc 1
H H1BB 0.7016 0.4210 0.4652 0.075 Uiso calc 1
C C2B 0.8107(17) 0.4257(4) 0.3467(7) 0.066(3) Uani d 1
H H2BA 0.9399 0.4317 0.3325 0.079 Uiso calc 1
H H2BB 0.7702 0.3949 0.3258 0.079 Uiso calc 1
C C3B 0.6583(17) 0.4599(4) 0.2957(8) 0.070(3) Uani d 1
H H3B 0.5267 0.4516 0.3065 0.084 Uiso calc 1
C C4B 0.7038(15) 0.5097(4) 0.3286(7) 0.061(3) Uani d 1
C C5B 0.7369(15) 0.5113(4) 0.4341(7) 0.059(2) Uani d 1
H H5B 0.6082 0.5015 0.4462 0.071 Uiso calc 1
C C6B 0.7692(16) 0.5589(4) 0.4777(8) 0.068(3) Uani d 1
H H6BA 0.9032 0.5693 0.4764 0.082 Uiso calc 1
H H6BB 0.6753 0.5801 0.4406 0.082 Uiso calc 1
C C7B 0.7433(15) 0.5603(4) 0.5757(8) 0.066(3) Uani d 1
H H7BA 0.6049 0.5534 0.5760 0.079 Uiso calc 1
H H7BB 0.7710 0.5912 0.5996 0.079 Uiso calc 1
C C8B 0.8822(12) 0.5259(3) 0.6418(7) 0.054(2) Uani d 1
C C9B 0.8615(14) 0.4775(3) 0.5935(6) 0.052(2) Uani d 1
H H9B 0.7221 0.4684 0.5890 0.062 Uiso calc 1
C C10B 0.8932(13) 0.4761(3) 0.4915(7) 0.056(2) Uani d 1
C C11B 0.9885(15) 0.4417(4) 0.6580(7) 0.060(3) Uani d 1
H H11C 0.9648 0.4117 0.6295 0.072 Uiso calc 1
H H11D 1.1291 0.4489 0.6641 0.072 Uiso calc 1
C C12B 0.9430(16) 0.4399(4) 0.7539(7) 0.064(3) Uani d 1
H H12B 0.8054 0.4291 0.7486 0.077 Uiso calc 1
C C13B 0.9655(13) 0.4865(4) 0.7985(7) 0.055(2) Uani d 1
H H13B 1.1033 0.4966 0.8017 0.067 Uiso calc 1
C C14B 0.8228(13) 0.5216(3) 0.7359(7) 0.053(2) Uani d 1
C C15B 0.8540(17) 0.5637(4) 0.8014(8) 0.078(3) Uani d 1
H H15C 0.9784 0.5791 0.7995 0.094 Uiso calc 1
H H15D 0.7446 0.5853 0.7835 0.094 Uiso calc 1
C C16B 0.8602(17) 0.5455(4) 0.8950(8) 0.074(3) Uani d 1
H H16C 0.7300 0.5486 0.9102 0.088 Uiso calc 1
H H16D 0.9573 0.5623 0.9406 0.088 Uiso calc 1
C C17B 0.9206(15) 0.4937(4) 0.8955(7) 0.061(3) Uani d 1
H H17B 0.8026 0.4754 0.8988 0.073 Uiso calc 1
C C18B 1.1007(12) 0.5453(4) 0.6553(7) 0.066(3) Uani d 1
H H18D 1.1842 0.5230 0.6346 0.098 Uiso calc 1
H H18E 1.1528 0.5518 0.7197 0.098 Uiso calc 1
H H18F 1.0985 0.5729 0.6199 0.098 Uiso calc 1
C C19B 1.1100(14) 0.4852(4) 0.4849(8) 0.070(3) Uani d 1
H H19D 1.1994 0.4731 0.5388 0.105 Uiso calc 1
H H19E 1.1310 0.5176 0.4812 0.105 Uiso calc 1
H H19F 1.1353 0.4706 0.4305 0.105 Uiso calc 1
C C20B 1.0874(15) 0.4816(4) 0.9802(7) 0.063(3) Uani d 1
C C21B 1.2931(15) 0.5009(5) 0.9745(7) 0.075(3) Uani d 1
H H21D 1.3852 0.4968 1.0330 0.112 Uiso calc 1
H H21E 1.2807 0.5330 0.9599 0.112 Uiso calc 1
H H21F 1.3419 0.4850 0.9272 0.112 Uiso calc 1
C C22B 1.0265(17) 0.4931(4) 1.0705(8) 0.077(3) Uani d 1
H H22C 0.8820 0.4942 1.0616 0.092 Uiso calc 1
H H22D 1.0813 0.5225 1.0944 0.092 Uiso calc 1
C C23B 1.1140(17) 0.4544(4) 1.1361(8) 0.072(3) Uani d 1
H H23C 1.0421 0.4505 1.1852 0.086 Uiso calc 1
H H23D 1.2550 0.4591 1.1629 0.086 Uiso calc 1
C C24B 1.0799(16) 0.4143(4) 1.0683(8) 0.067(3) Uani d 1
H H24B 0.9408 0.4041 1.0600 0.080 Uiso calc 1
C C25B 1.2205(16) 0.3719(4) 1.0960(8) 0.068(3) Uani d 1
C C26B 1.1577(17) 0.3337(4) 1.0273(9) 0.083(4) Uani d 1
H H26D 1.1710 0.3436 0.9671 0.124 Uiso calc 1
H H26E 1.0208 0.3257 1.0252 0.124 Uiso calc 1
H H26F 1.2413 0.3074 1.0459 0.124 Uiso calc 1
C C27B 1.217(2) 0.3577(5) 1.1946(8) 0.093(4) Uani d 1
H H27D 1.2882 0.3294 1.2091 0.140 Uiso calc 1
H H27E 1.0808 0.3537 1.2001 0.140 Uiso calc 1
H H27F 1.2794 0.3811 1.2369 0.140 Uiso calc 1
C C28B 0.5067(15) 0.5375(4) 0.2854(8) 0.078(3) Uani d 1
H H28D 0.5260 0.5692 0.3020 0.117 Uiso calc 1
H H28E 0.3970 0.5255 0.3088 0.117 Uiso calc 1
H H28F 0.4777 0.5346 0.2192 0.117 Uiso calc 1
C C29B 0.8692(16) 0.5303(5) 0.2890(8) 0.082(4) Uani d 1
H H29D 0.9883 0.5122 0.3074 0.122 Uiso calc 1
H H29E 0.8953 0.5610 0.3117 0.122 Uiso calc 1
H H29F 0.8292 0.5308 0.2226 0.122 Uiso calc 1
C C30B 0.6024(12) 0.5069(4) 0.7260(7) 0.070(3) Uani d 1
H H30D 0.5157 0.5309 0.6962 0.105 Uiso calc 1
H H30E 0.5770 0.5011 0.7862 0.105 Uiso calc 1
H H30F 0.5776 0.4795 0.6893 0.105 Uiso calc 1
O O2 0.9238(12) 0.3164(3) 0.7365(6) 0.100(3) Uani d 1
H H2C 0.8332 0.3117 0.7665 0.150 Uiso d 1
H H2D 0.9722 0.3424 0.7547 0.150 Uiso d 1

loop_
_atom_site_aniso_label
_atom_site_aniso_U_11
_atom_site_aniso_U_22
_atom_site_aniso_U_33
_atom_site_aniso_U_12
_atom_site_aniso_U_13
_atom_site_aniso_U_23
O1A 0.081(5) 0.097(6) 0.037(4) 0.008(4) 0.010(3) -0.006(4)
O1 0.095(6) 0.106(7) 0.127(9) 0.000(5) 0.027(6) -0.025(7)
O2A 0.100(5) 0.076(5) 0.036(4) -0.026(4) 0.006(3) 0.000(4)
O3A 0.086(5) 0.078(5) 0.030(3) -0.011(4) 0.002(3) 0.004(3)
O4A 0.056(4) 0.101(6) 0.063(5) -0.002(4) 0.012(3) -0.011(4)
C1A 0.078(7) 0.061(7) 0.057(7) -0.011(5) -0.004(5) -0.003(5)
C2A 0.093(8) 0.063(7) 0.057(7) -0.012(6) 0.009(6) -0.016(6)
C3A 0.070(6) 0.076(7) 0.048(6) -0.001(6) 0.007(5) -0.005(6)
C4A 0.054(5) 0.066(7) 0.054(6) 0.007(5) 0.009(4) 0.009(5)
C5A 0.053(5) 0.059(6) 0.053(6) -0.004(4) 0.012(4) 0.001(5)
C6A 0.072(6) 0.075(7) 0.039(5) -0.016(5) 0.012(4) -0.006(5)
C7A 0.069(6) 0.057(6) 0.051(6) -0.010(5) 0.011(5) 0.002(5)
C8A 0.049(5) 0.076(7) 0.041(5) -0.001(4) 0.013(4) -0.005(5)
C9A 0.048(5) 0.064(6) 0.054(6) -0.002(5) 0.007(4) 0.007(5)
C10A 0.049(5) 0.062(6) 0.041(5) 0.006(4) 0.011(4) -0.001(4)
C11A 0.067(6) 0.058(6) 0.055(6) -0.012(5) 0.016(5) 0.002(5)
C12A 0.064(6) 0.062(6) 0.051(6) -0.001(5) 0.001(4) 0.014(5)
C13A 0.062(5) 0.058(6) 0.034(5) -0.004(5) 0.013(4) -0.001(4)
C14A 0.055(5) 0.058(6) 0.047(5) -0.007(4) 0.011(4) -0.002(5)
C15A 0.083(7) 0.081(8) 0.052(6) -0.015(6) 0.014(5) -0.006(6)
C16A 0.072(7) 0.093(8) 0.041(5) -0.013(6) 0.009(5) -0.012(6)
C17A 0.070(6) 0.063(6) 0.041(5) -0.007(5) 0.007(4) -0.003(5)
C18A 0.047(5) 0.089(8) 0.064(7) 0.003(5) 0.013(5) -0.008(6)
C19A 0.042(5) 0.106(9) 0.068(7) -0.014(6) 0.010(5) -0.002(7)
C20A 0.063(6) 0.065(7) 0.033(5) -0.004(5) 0.009(4) -0.001(4)
C21A 0.064(6) 0.118(10) 0.054(6) 0.006(6) 0.007(5) -0.008(7)
C22A 0.077(7) 0.090(8) 0.033(5) -0.005(6) -0.006(4) -0.007(6)
C23A 0.072(7) 0.093(9) 0.051(6) -0.006(6) 0.011(5) -0.003(6)
C24A 0.065(6) 0.073(7) 0.060(7) 0.000(5) 0.006(5) 0.006(6)
C25A 0.060(6) 0.076(7) 0.053(6) 0.007(5) 0.000(4) 0.007(6)
C26A 0.105(10) 0.081(9) 0.075(9) 0.003(7) 0.015(7) 0.014(7)
C27A 0.083(8) 0.080(8) 0.078(9) -0.004(6) 0.014(6) -0.016(7)
C28A 0.091(8) 0.104(10) 0.058(7) -0.012(7) 0.029(6) 0.006(7)
C29A 0.066(6) 0.080(8) 0.064(7) 0.003(6) -0.003(5) -0.005(6)
C30A 0.044(5) 0.100(9) 0.071(7) -0.015(5) 0.003(5) -0.003(7)
O1B 0.081(5) 0.091(6) 0.058(5) -0.010(4) -0.003(4) -0.007(4)
O2B 0.091(5) 0.071(5) 0.057(4) 0.018(4) 0.005(4) 0.000(4)
O3B 0.076(5) 0.075(5) 0.048(4) 0.008(4) 0.011(3) -0.004(4)
O4B 0.049(3) 0.107(6) 0.047(4) -0.001(4) 0.001(3) -0.014(4)
C1B 0.082(7) 0.063(7) 0.046(6) -0.004(5) 0.020(5) -0.006(5)
C2B 0.087(7) 0.064(7) 0.046(6) 0.002(6) 0.012(5) -0.009(5)
C3B 0.083(7) 0.074(8) 0.052(7) -0.004(6) 0.011(5) 0.001(6)
C4B 0.060(5) 0.071(7) 0.049(6) -0.004(5) 0.008(4) 0.004(5)
C5B 0.065(6) 0.061(6) 0.048(6) 0.005(5) 0.005(4) -0.001(5)
C6B 0.071(6) 0.060(7) 0.068(7) 0.006(5) 0.004(5) -0.004(6)
C7B 0.060(6) 0.067(7) 0.068(7) 0.014(5) 0.010(5) -0.005(6)
C8B 0.038(4) 0.062(6) 0.054(6) 0.002(4) -0.004(4) 0.004(5)
C9B 0.060(5) 0.057(6) 0.039(5) -0.004(4) 0.010(4) -0.004(4)
C10B 0.043(5) 0.059(6) 0.062(6) 0.000(4) 0.003(4) 0.005(5)
C11B 0.072(6) 0.056(6) 0.046(6) 0.012(5) 0.002(5) 0.007(5)
C12B 0.072(7) 0.061(7) 0.057(6) 0.006(5) 0.008(5) 0.002(6)
C13B 0.045(5) 0.065(6) 0.051(6) 0.006(4) -0.002(4) -0.008(5)
C14B 0.045(5) 0.061(6) 0.050(6) 0.006(4) 0.006(4) -0.005(5)
C15B 0.076(7) 0.070(7) 0.084(9) 0.028(6) 0.004(6) -0.004(7)
C16B 0.071(7) 0.089(8) 0.061(7) 0.009(6) 0.016(5) -0.013(6)
C17B 0.060(6) 0.075(7) 0.045(6) 0.004(5) 0.002(4) -0.009(5)
C18B 0.033(4) 0.083(7) 0.075(7) -0.004(5) -0.001(4) -0.003(6)
C19B 0.050(5) 0.091(8) 0.068(7) 0.010(5) 0.008(5) 0.001(6)
C20B 0.068(6) 0.072(7) 0.042(6) 0.001(5) -0.005(5) -0.005(5)
C21B 0.063(6) 0.112(10) 0.043(6) -0.007(6) -0.002(4) -0.008(6)
C22B 0.074(7) 0.080(8) 0.069(7) 0.003(6) 0.000(6) -0.019(7)
C23B 0.079(7) 0.081(8) 0.054(6) -0.004(6) 0.012(5) -0.004(6)
C24B 0.065(6) 0.071(7) 0.062(7) 0.000(5) 0.008(5) -0.007(6)
C25B 0.070(6) 0.074(8) 0.060(7) 0.008(6) 0.013(5) 0.001(6)
C26B 0.081(8) 0.066(7) 0.087(9) 0.011(6) -0.011(6) -0.013(7)
C27B 0.114(10) 0.114(11) 0.052(7) 0.012(8) 0.017(7) 0.015(7)
C28B 0.063(6) 0.096(9) 0.065(7) 0.009(6) -0.007(5) -0.003(7)
C29B 0.074(7) 0.092(9) 0.079(9) -0.021(6) 0.020(6) -0.011(7)
C30B 0.039(5) 0.108(9) 0.064(7) 0.012(5) 0.011(4) -0.009(7)
O2 0.087(5) 0.107(7) 0.100(7) -0.004(5) 0.007(5) -0.013(6)

loop_
_atom_type_symbol
_atom_type_description
_atom_type_scat_dispersion_real
_atom_type_scat_dispersion_imag
_atom_type_scat_source
C C 0.0181 0.0091 'International Tables Vol C Tables 4.2.6.8 and 6.1.1.4'
H H 0.0000 0.0000 'International Tables Vol C Tables 4.2.6.8 and 6.1.1.4'
O O 0.0492 0.0322 'International Tables Vol C Tables 4.2.6.8 and 6.1.1.4'

loop_
_geom_angle_atom_site_label_1
_geom_angle_atom_site_label_2
_geom_angle_atom_site_label_3
_geom_angle
C3A O1A H1A 109.5
H1C O1 H1D 101.5
C12A O2A H2A 109.5
C24A O3A C20A 110.3(7)
C25A O4A H4A 109.5
H1AA C1A H1AB 107.8
C2A C1A H1AA 109.0
C2A C1A H1AB 109.0
C2A C1A C10A 113.1(9)
C10A C1A H1AA 109.0
C10A C1A H1AB 109.0
C1A C2A H2AA 109.2
C1A C2A H2AB 109.2
H2AA C2A H2AB 107.9
C3A C2A C1A 112.0(9)
C3A C2A H2AA 109.2
C3A C2A H2AB 109.2
O1A C3A C2A 110.0(9)
O1A C3A H3A 108.0
O1A C3A C4A 108.2(9)
C2A C3A H3A 108.0
C2A C3A C4A 114.4(9)
C4A C3A H3A 108.0
C3A C4A C5A 108.3(8)
C3A C4A C28A 107.8(9)
C3A C4A C29A 110.4(9)
C5A C4A C28A 109.4(8)
C5A C4A C29A 113.5(8)
C29A C4A C28A 107.4(9)
C4A C5A H5A 103.8
C4A C5A C10A 117.8(8)
C6A C5A C4A 115.0(8)
C6A C5A H5A 103.8
C6A C5A C10A 110.7(8)
C10A C5A H5A 103.8
C5A C6A H6AA 109.4
C5A C6A H6AB 109.4
C5A C6A C7A 111.1(9)
H6AA C6A H6AB 108.0
C7A C6A H6AA 109.4
C7A C6A H6AB 109.4
C6A C7A H7AA 109.0
C6A C7A H7AB 109.0
H7AA C7A H7AB 107.8
C8A C7A C6A 112.9(8)
C8A C7A H7AA 109.0
C8A C7A H7AB 109.0
C7A C8A C9A 110.2(8)
C7A C8A C14A 114.4(8)
C7A C8A C18A 108.2(9)
C9A C8A C14A 105.5(8)
C9A C8A C18A 111.0(8)
C18A C8A C14A 107.5(8)
C8A C9A H9A 103.8
C8A C9A C10A 115.2(8)
C10A C9A H9A 103.8
C11A C9A C8A 113.7(8)
C11A C9A H9A 103.8
C11A C9A C10A 114.6(8)
C1A C10A C9A 108.5(8)
C1A C10A C19A 106.8(8)
C5A C10A C1A 107.3(8)
C5A C10A C9A 108.3(7)
C5A C10A C19A 113.8(8)
C19A C10A C9A 111.9(8)
C9A C11A H11A 108.7
C9A C11A H11B 108.7
C9A C11A C12A 114.2(8)
H11A C11A H11B 107.6
C12A C11A H11A 108.7
C12A C11A H11B 108.7
O2A C12A C11A 106.5(8)
O2A C12A H12A 108.9
O2A C12A C13A 114.1(8)
C11A C12A H12A 108.9
C13A C12A C11A 109.3(8)
C13A C12A H12A 108.9
C12A C13A H13A 106.7
C12A C13A C14A 110.3(8)
C12A C13A C17A 120.1(8)
C14A C13A H13A 106.7
C14A C13A C17A 105.6(7)
C17A C13A H13A 106.7
C13A C14A C8A 113.3(8)
C13A C14A C15A 100.5(8)
C13A C14A C30A 111.0(8)
C15A C14A C8A 116.0(8)
C15A C14A C30A 104.9(8)
C30A C14A C8A 110.5(8)
C14A C15A H15A 110.9
C14A C15A H15B 110.9
H15A C15A H15B 108.9
C16A C15A C14A 104.2(9)
C16A C15A H15A 110.9
C16A C15A H15B 110.9
C15A C16A H16A 110.3
C15A C16A H16B 110.3
C15A C16A C17A 107.1(8)
H16A C16A H16B 108.6
C17A C16A H16A 110.3
C17A C16A H16B 110.3
C13A C17A C16A 103.6(8)
C13A C17A H17A 107.4
C16A C17A H17A 107.4
C20A C17A C13A 117.7(8)
C20A C17A C16A 112.9(9)
C20A C17A H17A 107.4
C8A C18A H18A 109.5
C8A C18A H18B 109.5
C8A C18A H18C 109.5
H18A C18A H18B 109.5
H18A C18A H18C 109.5
H18B C18A H18C 109.5
C10A C19A H19A 109.5
C10A C19A H19B 109.5
C10A C19A H19C 109.5
H19A C19A H19B 109.5
H19A C19A H19C 109.5
H19B C19A H19C 109.5
O3A C20A C17A 108.2(8)
O3A C20A C21A 106.6(8)
O3A C20A C22A 103.5(8)
C17A C20A C21A 114.2(9)
C17A C20A C22A 112.8(8)
C22A C20A C21A 110.8(8)
C20A C21A H21A 109.5
C20A C21A H21B 109.5
C20A C21A H21C 109.5
H21A C21A H21B 109.5
H21A C21A H21C 109.5
H21B C21A H21C 109.5
C20A C22A H22A 111.1
C20A C22A H22B 111.1
H22A C22A H22B 109.1
C23A C22A C20A 103.3(9)
C23A C22A H22A 111.1
C23A C22A H22B 111.1
C22A C23A H23A 111.1
C22A C23A H23B 111.1
C22A C23A C24A 103.5(9)
H23A C23A H23B 109.0
C24A C23A H23A 111.1
C24A C23A H23B 111.1
O3A C24A C23A 104.2(9)
O3A C24A H24A 108.6
O3A C24A C25A 108.6(8)
C23A C24A H24A 108.6
C23A C24A C25A 117.9(10)
C25A C24A H24A 108.6
O4A C25A C24A 109.9(9)
O4A C25A C26A 105.1(9)
O4A C25A C27A 107.4(8)
C24A C25A C26A 109.1(9)
C24A C25A C27A 112.4(10)
C26A C25A C27A 112.7(10)
C25A C26A H26A 109.5
C25A C26A H26B 109.5
C25A C26A H26C 109.5
H26A C26A H26B 109.5
H26A C26A H26C 109.5
H26B C26A H26C 109.5
C25A C27A H27A 109.5
C25A C27A H27B 109.5
C25A C27A H27C 109.5
H27A C27A H27B 109.5
H27A C27A H27C 109.5
H27B C27A H27C 109.5
C4A C28A H28A 109.5
C4A C28A H28B 109.5
C4A C28A H28C 109.5
H28A C28A H28B 109.5
H28A C28A H28C 109.5
H28B C28A H28C 109.5
C4A C29A H29A 109.5
C4A C29A H29B 109.5
C4A C29A H29C 109.5
H29A C29A H29B 109.5
H29A C29A H29C 109.5
H29B C29A H29C 109.5
C14A C30A H30A 109.5
C14A C30A H30B 109.5
C14A C30A H30C 109.5
H30A C30A H30B 109.5
H30A C30A H30C 109.5
H30B C30A H30C 109.5
C3B O1B H1B 109.5
C12B O2B H2B 109.5
C24B O3B C20B 109.7(8)
C25B O4B H4B 109.5
H1BA C1B H1BB 107.7
C2B C1B H1BA 108.8
C2B C1B H1BB 108.8
C2B C1B C10B 113.7(9)
C10B C1B H1BA 108.8
C10B C1B H1BB 108.8
C1B C2B H2BA 109.4
C1B C2B H2BB 109.4
H2BA C2B H2BB 108.0
C3B C2B C1B 111.1(9)
C3B C2B H2BA 109.4
C3B C2B H2BB 109.4
O1B C3B C2B 110.4(9)
O1B C3B H3B 108.2
O1B C3B C4B 108.7(9)
C2B C3B H3B 108.2
C2B C3B C4B 113.1(9)
C4B C3B H3B 108.2
C3B C4B C28B 105.0(9)
C5B C4B C3B 108.9(9)
C5B C4B C28B 108.6(9)
C29B C4B C3B 111.7(9)
C29B C4B C5B 115.4(9)
C29B C4B C28B 106.6(9)
C4B C5B H5B 104.0
C4B C5B C6B 115.6(9)
C4B C5B C10B 117.3(9)
C6B C5B H5B 104.0
C6B C5B C10B 110.1(8)
C10B C5B H5B 104.0
C5B C6B H6BA 108.9
C5B C6B H6BB 108.9
H6BA C6B H6BB 107.7
C7B C6B C5B 113.3(10)
C7B C6B H6BA 108.9
C7B C6B H6BB 108.9
C6B C7B H7BA 108.8
C6B C7B H7BB 108.8
C6B C7B C8B 113.6(8)
H7BA C7B H7BB 107.7
C8B C7B H7BA 108.8
C8B C7B H7BB 108.8
C7B C8B C9B 108.0(7)
C7B C8B C18B 106.2(8)
C14B C8B C7B 111.8(8)
C14B C8B C9B 108.9(8)
C14B C8B C18B 110.4(8)
C18B C8B C9B 111.7(8)
C8B C9B H9B 105.4
C10B C9B C8B 116.2(8)
C10B C9B H9B 105.4
C11B C9B C8B 110.1(7)
C11B C9B H9B 105.4
C11B C9B C10B 113.4(8)
C1B C10B C5B 105.9(8)
C1B C10B C9B 108.1(8)
C1B C10B C19B 109.2(9)
C9B C10B C5B 106.1(8)
C19B C10B C5B 113.8(9)
C19B C10B C9B 113.4(8)
C9B C11B H11C 108.9
C9B C11B H11D 108.9
H11C C11B H11D 107.7
C12B C11B C9B 113.4(8)
C12B C11B H11C 108.9
C12B C11B H11D 108.9
O2B C12B C11B 106.6(8)
O2B C12B H12B 109.2
O2B C12B C13B 111.9(8)
C11B C12B H12B 109.2
C13B C12B C11B 110.8(9)
C13B C12B H12B 109.2
C12B C13B H13B 107.4
C12B C13B C14B 109.9(8)
C12B C13B C17B 120.5(10)
C14B C13B H13B 107.4
C17B C13B H13B 107.4
C17B C13B C14B 103.5(7)
C8B C14B C13B 109.4(7)
C8B C14B C15B 118.3(9)
C8B C14B C30B 112.6(7)
C15B C14B C13B 99.5(7)
C30B C14B C13B 110.0(9)
C30B C14B C15B 106.1(8)
C14B C15B H15C 110.6
C14B C15B H15D 110.6
H15C C15B H15D 108.7
C16B C15B C14B 105.9(10)
C16B C15B H15C 110.6
C16B C15B H15D 110.6
C15B C16B H16C 110.2
C15B C16B H16D 110.2
C15B C16B C17B 107.7(9)
H16C C16B H16D 108.5
C17B C16B H16C 110.2
C17B C16B H16D 110.2
C13B C17B C16B 103.5(9)
C13B C17B H17B 107.9
C16B C17B H17B 107.9
C20B C17B C13B 117.5(8)
C20B C17B C16B 111.8(9)
C20B C17B H17B 107.9
C8B C18B H18D 109.5
C8B C18B H18E 109.5
C8B C18B H18F 109.5
H18D C18B H18E 109.5
H18D C18B H18F 109.5
H18E C18B H18F 109.5
C10B C19B H19D 109.5
C10B C19B H19E 109.5
C10B C19B H19F 109.5
H19D C19B H19E 109.5
H19D C19B H19F 109.5
H19E C19B H19F 109.5
O3B C20B C17B 107.2(8)
O3B C20B C21B 106.0(9)
O3B C20B C22B 104.5(9)
C21B C20B C17B 113.4(9)
C22B C20B C17B 111.5(9)
C22B C20B C21B 113.5(9)
C20B C21B H21D 109.5
C20B C21B H21E 109.5
C20B C21B H21F 109.5
H21D C21B H21E 109.5
H21D C21B H21F 109.5
H21E C21B H21F 109.5
C20B C22B H22C 110.9
C20B C22B H22D 110.9
C20B C22B C23B 104.5(9)
H22C C22B H22D 108.9
C23B C22B H22C 110.9
C23B C22B H22D 110.9
C22B C23B H23C 111.8
C22B C23B H23D 111.8
C22B C23B C24B 99.7(9)
H23C C23B H23D 109.6
C24B C23B H23C 111.8
C24B C23B H23D 111.8
O3B C24B C23B 106.5(9)
O3B C24B H24B 108.6
O3B C24B C25B 108.5(9)
C23B C24B H24B 108.6
C23B C24B C25B 116.0(9)
C25B C24B H24B 108.6
O4B C25B C24B 108.8(9)
O4B C25B C26B 110.7(9)
O4B C25B C27B 105.7(9)
C26B C25B C24B 109.9(9)
C26B C25B C27B 112.5(11)
C27B C25B C24B 109.1(10)
C25B C26B H26D 109.5
C25B C26B H26E 109.5
C25B C26B H26F 109.5
H26D C26B H26E 109.5
H26D C26B H26F 109.5
H26E C26B H26F 109.5
C25B C27B H27D 109.5
C25B C27B H27E 109.5
C25B C27B H27F 109.5
H27D C27B H27E 109.5
H27D C27B H27F 109.5
H27E C27B H27F 109.5
C4B C28B H28D 109.5
C4B C28B H28E 109.5
C4B C28B H28F 109.5
H28D C28B H28E 109.5
H28D C28B H28F 109.5
H28E C28B H28F 109.5
C4B C29B H29D 109.5
C4B C29B H29E 109.5
C4B C29B H29F 109.5
H29D C29B H29E 109.5
H29D C29B H29F 109.5
H29E C29B H29F 109.5
C14B C30B H30D 109.5
C14B C30B H30E 109.5
C14B C30B H30F 109.5
H30D C30B H30E 109.5
H30D C30B H30F 109.5
H30E C30B H30F 109.5
H2C O2 H2D 104.9

loop_
_geom_bond_atom_site_label_1
_geom_bond_atom_site_label_2
_geom_bond_distance
O1A H1A 0.8200
O1A C3A 1.443(11)
O1 H1C 0.8500
O1 H1D 0.8498
O2A H2A 0.8200
O2A C12A 1.435(12)
O3A C20A 1.469(12)
O3A C24A 1.450(12)
O4A H4A 0.8200
O4A C25A 1.466(11)
C1A H1AA 0.9700
C1A H1AB 0.9700
C1A C2A 1.532(14)
C1A C10A 1.552(14)
C2A H2AA 0.9700
C2A H2AB 0.9700
C2A C3A 1.481(15)
C3A H3A 0.9800
C3A C4A 1.525(15)
C4A C5A 1.527(13)
C4A C28A 1.548(14)
C4A C29A 1.544(13)
C5A H5A 0.9800
C5A C6A 1.515(14)
C5A C10A 1.542(13)
C6A H6AA 0.9700
C6A H6AB 0.9700
C6A C7A 1.529(13)
C7A H7AA 0.9700
C7A H7AB 0.9700
C7A C8A 1.504(13)
C8A C9A 1.561(14)
C8A C14A 1.575(12)
C8A C18A 1.567(12)
C9A H9A 0.9800
C9A C10A 1.578(12)
C9A C11A 1.514(13)
C10A C19A 1.577(12)
C11A H11A 0.9700
C11A H11B 0.9700
C11A C12A 1.529(13)
C12A H12A 0.9800
C12A C13A 1.515(14)
C13A H13A 0.9800
C13A C14A 1.526(13)
C13A C17A 1.540(12)
C14A C15A 1.550(14)
C14A C30A 1.559(13)
C15A H15A 0.9700
C15A H15B 0.9700
C15A C16A 1.533(14)
C16A H16A 0.9700
C16A H16B 0.9700
C16A C17A 1.551(15)
C17A H17A 0.9800
C17A C20A 1.516(13)
C18A H18A 0.9600
C18A H18B 0.9600
C18A H18C 0.9600
C19A H19A 0.9600
C19A H19B 0.9600
C19A H19C 0.9600
C20A C21A 1.563(14)
C20A C22A 1.554(12)
C21A H21A 0.9600
C21A H21B 0.9600
C21A H21C 0.9600
C22A H22A 0.9700
C22A H22B 0.9700
C22A C23A 1.481(16)
C23A H23A 0.9700
C23A H23B 0.9700
C23A C24A 1.499(16)
C24A H24A 0.9800
C24A C25A 1.510(15)
C25A C26A 1.514(15)
C25A C27A 1.531(15)
C26A H26A 0.9600
C26A H26B 0.9600
C26A H26C 0.9600
C27A H27A 0.9600
C27A H27B 0.9600
C27A H27C 0.9600
C28A H28A 0.9600
C28A H28B 0.9600
C28A H28C 0.9600
C29A H29A 0.9600
C29A H29B 0.9600
C29A H29C 0.9600
C30A H30A 0.9600
C30A H30B 0.9600
C30A H30C 0.9600
O1B H1B 0.8200
O1B C3B 1.420(12)
O2B H2B 0.8200
O2B C12B 1.460(12)
O3B C20B 1.463(13)
O3B C24B 1.429(13)
O4B H4B 0.8200
O4B C25B 1.451(12)
C1B H1BA 0.9700
C1B H1BB 0.9700
C1B C2B 1.528(13)
C1B C10B 1.528(14)
C2B H2BA 0.9700
C2B H2BB 0.9700
C2B C3B 1.520(15)
C3B H3B 0.9800
C3B C4B 1.542(16)
C4B C5B 1.529(13)
C4B C28B 1.584(14)
C4B C29B 1.511(14)
C5B H5B 0.9800
C5B C6B 1.529(14)
C5B C10B 1.587(13)
C6B H6BA 0.9700
C6B H6BB 0.9700
C6B C7B 1.500(15)
C7B H7BA 0.9700
C7B H7BB 0.9700
C7B C8B 1.571(13)
C8B C9B 1.574(13)
C8B C14B 1.540(13)
C8B C18B 1.571(11)
C9B H9B 0.9800
C9B C10B 1.572(13)
C9B C11B 1.547(13)
C10B C19B 1.533(13)
C11B H11C 0.9700
C11B H11D 0.9700
C11B C12B 1.520(14)
C12B H12B 0.9800
C12B C13B 1.505(14)
C13B H13B 0.9800
C13B C14B 1.571(13)
C13B C17B 1.547(14)
C14B C15B 1.550(15)
C14B C30B 1.546(12)
C15B H15C 0.9700
C15B H15D 0.9700
C15B C16B 1.476(16)
C16B H16C 0.9700
C16B H16D 0.9700
C16B C17B 1.566(15)
C17B H17B 0.9800
C17B C20B 1.540(13)
C18B H18D 0.9600
C18B H18E 0.9600
C18B H18F 0.9600
C19B H19D 0.9600
C19B H19E 0.9600
C19B H19F 0.9600
C20B C21B 1.537(15)
C20B C22B 1.523(15)
C21B H21D 0.9600
C21B H21E 0.9600
C21B H21F 0.9600
C22B H22C 0.9700
C22B H22D 0.9700
C22B C23B 1.524(16)
C23B H23C 0.9700
C23B H23D 0.9700
C23B C24B 1.527(15)
C24B H24B 0.9800
C24B C25B 1.566(15)
C25B C26B 1.506(15)
C25B C27B 1.523(15)
C26B H26D 0.9600
C26B H26E 0.9600
C26B H26F 0.9600
C27B H27D 0.9600
C27B H27E 0.9600
C27B H27F 0.9600
C28B H28D 0.9600
C28B H28E 0.9600
C28B H28F 0.9600
C29B H29D 0.9600
C29B H29E 0.9600
C29B H29F 0.9600
C30B H30D 0.9600
C30B H30E 0.9600
C30B H30F 0.9600
O2 H2C 0.8498
O2 H2D 0.8501

loop_
_geom_hbond_atom_site_label_D
_geom_hbond_atom_site_label_H
_geom_hbond_atom_site_label_A
_geom_hbond_site_symmetry_A
_geom_hbond_distance_DH
_geom_hbond_distance_HA
_geom_hbond_distance_DA
_geom_hbond_angle_DHA
O1A H1A O4A 1_556 0.82 2.01 2.816(11) 168.6
O1 H1C O2A . 0.85 2.09 2.937(12) 177.2
O1 H1D O2B 1_455 0.85 2.20 3.043(11) 172.5
O2A H2A O3A . 0.82 1.88 2.664(9) 158.5
O4A H4A O2 . 0.82 2.18 2.997(11) 175.0
O1B H1B O4B 1_454 0.82 2.02 2.825(10) 168.5
O2B H2B O3B . 0.82 1.86 2.657(10) 165.1
O4B H4B O1 1_655 0.82 2.16 2.982(12) 176.6
O2 H2C O2A . 0.85 2.18 3.026(12) 178.5
O2 H2D O2B . 0.85 2.10 2.947(12) 176.0

loop_
_geom_torsion_atom_site_label_1
_geom_torsion_atom_site_label_2
_geom_torsion_atom_site_label_3
_geom_torsion_atom_site_label_4
_geom_torsion
O1A C3A C4A C5A -174.9(7)
O1A C3A C4A C28A 66.8(11)
O1A C3A C4A C29A -50.1(11)
O2A C12A C13A C14A 175.5(8)
O2A C12A C13A C17A -61.5(12)
O3A C20A C22A C23A 25.7(11)
O3A C24A C25A O4A 55.8(11)
O3A C24A C25A C26A 170.5(9)
O3A C24A C25A C27A -63.8(12)
C1A C2A C3A O1A 177.5(9)
C1A C2A C3A C4A 55.6(13)
C2A C1A C10A C5A 50.9(11)
C2A C1A C10A C9A 167.7(8)
C2A C1A C10A C19A -71.5(11)
C2A C3A C4A C5A -52.0(12)
C2A C3A C4A C28A -170.2(9)
C2A C3A C4A C29A 72.8(12)
C3A C4A C5A C6A -174.8(8)
C3A C4A C5A C10A 51.9(11)
C4A C5A C6A C7A 162.2(8)
C4A C5A C10A C1A -51.8(11)
C4A C5A C10A C9A -168.8(8)
C4A C5A C10A C19A 66.1(11)
C5A C6A C7A C8A 59.1(12)
C6A C5A C10A C1A 173.1(8)
C6A C5A C10A C9A 56.1(10)
C6A C5A C10A C19A -69.0(10)
C6A C7A C8A C9A -51.1(11)
C6A C7A C8A C14A -169.8(8)
C6A C7A C8A C18A 70.4(11)
C7A C8A C9A C10A 48.8(10)
C7A C8A C9A C11A -176.1(8)
C7A C8A C14A C13A 178.1(8)
C7A C8A C14A C15A -66.4(11)
C7A C8A C14A C30A 52.8(12)
C8A C9A C10A C1A -167.3(8)
C8A C9A C10A C5A -51.1(10)
C8A C9A C10A C19A 75.2(10)
C8A C9A C11A C12A 54.0(11)
C8A C14A C15A C16A -162.5(8)
C9A C8A C14A C13A 56.8(9)
C9A C8A C14A C15A 172.2(8)
C9A C8A C14A C30A -68.5(10)
C9A C11A C12A O2A -177.6(8)
C9A C11A C12A C13A -53.9(12)
C10A C1A C2A C3A -55.1(13)
C10A C5A C6A C7A -61.4(10)
C10A C9A C11A C12A -170.6(8)
C11A C9A C10A C1A 58.0(11)
C11A C9A C10A C5A 174.2(8)
C11A C9A C10A C19A -59.5(11)
C11A C12A C13A C14A 56.4(11)
C11A C12A C13A C17A 179.4(8)
C12A C13A C14A C8A -61.6(10)
C12A C13A C14A C15A 174.1(8)
C12A C13A C14A C30A 63.5(10)
C12A C13A C17A C16A -154.4(9)
C12A C13A C17A C20A 80.3(12)
C13A C14A C15A C16A -40.0(10)
C13A C17A C20A O3A -70.3(11)
C13A C17A C20A C21A 48.1(13)
C13A C17A C20A C22A 175.8(9)
C14A C8A C9A C10A 172.8(7)
C14A C8A C9A C11A -52.1(9)
C14A C13A C17A C16A -29.2(10)
C14A C13A C17A C20A -154.5(9)
C14A C15A C16A C17A 22.9(11)
C15A C16A C17A C13A 3.4(11)
C15A C16A C17A C20A 131.8(9)
C16A C17A C20A O3A 169.1(8)
C16A C17A C20A C21A -72.5(11)
C16A C17A C20A C22A 55.2(12)
C17A C13A C14A C8A 167.3(8)
C17A C13A C14A C15A 43.0(10)
C17A C13A C14A C30A -67.6(10)
C17A C20A C22A C23A 142.4(10)
C18A C8A C9A C10A -71.0(10)
C18A C8A C9A C11A 64.1(11)
C18A C8A C14A C13A -61.7(11)
C18A C8A C14A C15A 53.7(11)
C18A C8A C14A C30A 172.9(9)
C20A O3A C24A C23A -20.4(11)
C20A O3A C24A C25A -146.8(9)
C20A C22A C23A C24A -38.2(11)
C21A C20A C22A C23A -88.2(11)
C22A C23A C24A O3A 36.6(11)
C22A C23A C24A C25A 156.9(9)
C23A C24A C25A O4A -62.3(12)
C23A C24A C25A C26A 52.5(13)
C23A C24A C25A C27A 178.2(9)
C24A O3A C20A C17A -123.1(8)
C24A O3A C20A C21A 113.7(9)
C24A O3A C20A C22A -3.2(11)
C28A C4A C5A C6A -57.6(11)
C28A C4A C5A C10A 169.1(9)
C29A C4A C5A C6A 62.3(11)
C29A C4A C5A C10A -71.0(12)
C30A C14A C15A C16A 75.3(10)
O1B C3B C4B C5B -174.0(8)
O1B C3B C4B C28B 69.8(11)
O1B C3B C4B C29B -45.3(12)
O2B C12B C13B C14B 176.8(8)
O2B C12B C13B C17B -63.1(12)
O3B C20B C22B C23B 26.9(11)
O3B C24B C25B O4B 56.0(11)
O3B C24B C25B C26B -65.3(12)
O3B C24B C25B C27B 170.8(9)
C1B C2B C3B O1B 177.8(9)
C1B C2B C3B C4B 55.7(13)
C2B C1B C10B C5B 54.6(11)
C2B C1B C10B C9B 168.0(8)
C2B C1B C10B C19B -68.3(11)
C2B C3B C4B C5B -51.1(12)
C2B C3B C4B C28B -167.2(9)
C2B C3B C4B C29B 77.7(12)
C3B C4B C5B C6B -175.8(9)
C3B C4B C5B C10B 51.6(12)
C4B C5B C6B C7B 163.8(8)
C4B C5B C10B C1B -52.9(11)
C4B C5B C10B C9B -167.6(8)
C4B C5B C10B C19B 67.0(12)
C5B C6B C7B C8B 56.3(12)
C6B C5B C10B C1B 172.1(8)
C6B C5B C10B C9B 57.4(11)
C6B C5B C10B C19B -68.0(12)
C6B C7B C8B C9B -49.2(11)
C6B C7B C8B C14B -168.9(9)
C6B C7B C8B C18B 70.7(11)
C7B C8B C9B C10B 52.0(10)
C7B C8B C9B C11B -177.4(8)
C7B C8B C14B C13B 179.5(8)
C7B C8B C14B C15B -67.6(11)
C7B C8B C14B C30B 56.9(11)
C8B C9B C10B C1B -169.7(8)
C8B C9B C10B C5B -56.5(10)
C8B C9B C10B C19B 69.1(11)
C8B C9B C11B C12B 53.6(12)
C8B C14B C15B C16B -158.9(8)
C9B C8B C14B C13B 60.3(9)
C9B C8B C14B C15B 173.2(7)
C9B C8B C14B C30B -62.4(10)
C9B C11B C12B O2B -177.1(8)
C9B C11B C12B C13B -55.1(12)
C10B C1B C2B C3B -59.2(12)
C10B C5B C6B C7B -60.4(11)
C10B C9B C11B C12B -174.3(8)
C11B C9B C10B C1B 61.3(10)
C11B C9B C10B C5B 174.5(8)
C11B C9B C10B C19B -59.9(11)
C11B C12B C13B C14B 58.0(11)
C11B C12B C13B C17B 178.1(8)
C12B C13B C14B C8B -62.1(11)
C12B C13B C14B C15B 173.2(9)
C12B C13B C14B C30B 62.1(11)
C12B C13B C17B C16B -153.5(9)
C12B C13B C17B C20B 82.7(12)
C13B C14B C15B C16B -40.6(10)
C13B C17B C20B O3B -69.6(12)
C13B C17B C20B C21B 47.0(13)
C13B C17B C20B C22B 176.6(10)
C14B C8B C9B C10B 173.5(7)
C14B C8B C9B C11B -55.9(9)
C14B C13B C17B C16B -30.3(10)
C14B C13B C17B C20B -154.1(9)
C14B C15B C16B C17B 22.8(11)
C15B C16B C17B C13B 5.0(11)
C15B C16B C17B C20B 132.4(10)
C16B C17B C20B O3B 170.9(9)
C16B C17B C20B C21B -72.4(12)
C16B C17B C20B C22B 57.1(12)
C17B C13B C14B C8B 167.9(8)
C17B C13B C14B C15B 43.2(10)
C17B C13B C14B C30B -67.9(9)
C17B C20B C22B C23B 142.4(9)
C18B C8B C9B C10B -64.4(10)
C18B C8B C9B C11B 66.2(10)
C18B C8B C14B C13B -62.6(10)
C18B C8B C14B C15B 50.3(11)
C18B C8B C14B C30B 174.8(9)
C20B O3B C24B C23B -20.3(11)
C20B O3B C24B C25B -145.7(8)
C20B C22B C23B C24B -37.5(11)
C21B C20B C22B C23B -88.1(12)
C22B C23B C24B O3B 35.6(11)
C22B C23B C24B C25B 156.4(10)
C23B C24B C25B O4B -63.7(12)
C23B C24B C25B C26B 175.0(10)
C23B C24B C25B C27B 51.1(14)
C24B O3B C20B C17B -122.7(9)
C24B O3B C20B C21B 115.9(9)
C24B O3B C20B C22B -4.2(10)
C28B C4B C5B C6B -61.9(11)
C28B C4B C5B C10B 165.4(9)
C29B C4B C5B C6B 57.6(13)
C29B C4B C5B C10B -75.0(13)
C30B C14B C15B C16B 73.6(10)
